data_4333515
loop_
_publ_author_name
'Vonika Ka-Man Au'
'Nianyong Zhu'
'Vivian Wing-Wah Yam'

_publ_contact_author_address
;
Department of Chemistry
The University of Hong Kong
Pokfulam Road, Pokfulam,
Hong Kong SAR, 
P. R. CHINA
;
_publ_contact_author_email wwyam@hku.hk
_publ_contact_author_fax '(852)2915 5176'
_publ_contact_author_name 'Professor V.W.W. YAM'
_publ_contact_author_phone '(852)2859 2153'
_publ_section_title
;
 Luminescent Metallogels of Bis-Cyclometalated Alkynylgold(III) Complexes
;
_journal_name_full 'Inorganic Chemistry'
_journal_page_first 558
_journal_page_last 567
_journal_paper_doi 10.1021/ic3007519
_journal_volume 52
_journal_year 2013
_chemical_formula_moiety 'C28 H22 Au N O3, 0.5(C6 H14)'
_chemical_formula_sum 'C31 H29 Au N O3'
_chemical_formula_weight 660.52
_chemical_name_systematic
; 
 ? 
;
_space_group_IT_number 14
_symmetry_cell_setting monoclinic
_symmetry_Int_Tables_number 14
_symmetry_space_group_name_Hall '-P 2yn'
_symmetry_space_group_name_H-M 'P 1 21/n 1'
_atom_sites_solution_hydrogens geom
_atom_sites_solution_primary direct
_atom_sites_solution_secondary difmap
_audit_creation_method SHELXL-97
_cell_angle_alpha 90.00
_cell_angle_beta 100.066(2)
_cell_angle_gamma 90.00
_cell_formula_units_Z 4
_cell_length_a 8.5855(2)
_cell_length_b 23.4736(7)
_cell_length_c 13.1607(4)
_cell_measurement_reflns_used 43201
_cell_measurement_temperature 296(2)
_cell_measurement_theta_max 27.45
_cell_measurement_theta_min 1.57
_cell_volume 2611.48(13)
_computing_cell_refinement 'SAINT v7.34A (Bruker AXS Inc, 2007)'
_computing_data_collection 'APEX II(Bruker AXS Inc, 2007)'
_computing_data_reduction 'CrystalStructure (Rigaku/MSC and Rigaku Corporation, 2006)'
_computing_molecular_graphics 'MERCURY (Macrae et al., 2008)'
_computing_publication_material 'SHELXL97 (Sheldrick, 2008)'
_computing_structure_refinement 'SHELXL97 (Sheldrick, 2008)'
_computing_structure_solution 'SHELXS97 (Sheldrick, 2008)'
_diffrn_ambient_temperature 296(2)
_diffrn_measured_fraction_theta_full 1.000
_diffrn_measured_fraction_theta_max 1.000
_diffrn_measurement_device_type 'Bruker Apex II CCD'
_diffrn_measurement_method '\w & \f scans'
_diffrn_radiation_monochromator graphite
_diffrn_radiation_source 'fine-focus sealed tube'
_diffrn_radiation_type MoK\a
_diffrn_radiation_wavelength 0.71073
_diffrn_reflns_av_R_equivalents 0.0617
_diffrn_reflns_av_sigmaI/netI 0.0377
_diffrn_reflns_limit_h_max 10
_diffrn_reflns_limit_h_min -10
_diffrn_reflns_limit_k_max 27
_diffrn_reflns_limit_k_min -27
_diffrn_reflns_limit_l_max 15
_diffrn_reflns_limit_l_min -15
_diffrn_reflns_number 36857
_diffrn_reflns_theta_full 25.03
_diffrn_reflns_theta_max 25.03
_diffrn_reflns_theta_min 1.74
_diffrn_standards_number 0
_exptl_absorpt_coefficient_mu 5.666
_exptl_absorpt_correction_T_max 0.7274
_exptl_absorpt_correction_T_min 0.2489
_exptl_absorpt_correction_type multi-scan
_exptl_absorpt_process_details 'SADABS (Sheldrick, 2008)'
_exptl_crystal_colour yellow
_exptl_crystal_density_diffrn 1.680
_exptl_crystal_description plate
_exptl_crystal_F_000 1300
_exptl_crystal_size_max 0.34
_exptl_crystal_size_mid 0.18
_exptl_crystal_size_min 0.06
_refine_diff_density_max 1.324
_refine_diff_density_min -0.899
_refine_diff_density_rms 0.107
_refine_ls_extinction_method none
_refine_ls_goodness_of_fit_ref 1.032
_refine_ls_hydrogen_treatment constr
_refine_ls_matrix_type full
_refine_ls_number_parameters 314
_refine_ls_number_reflns 4613
_refine_ls_number_restraints 5
_refine_ls_restrained_S_all 1.041
_refine_ls_R_factor_all 0.0520
_refine_ls_R_factor_gt 0.0357
_refine_ls_shift/su_max 0.000
_refine_ls_shift/su_mean 0.000
_refine_ls_structure_factor_coef Fsqd
_refine_ls_weighting_details 'calc w=1/[\s^2^(Fo^2^)+(0.0453P)^2^+4.6819P] where P=(Fo^2^+2Fc^2^)/3'
_refine_ls_weighting_scheme calc
_refine_ls_wR_factor_gt 0.0848
_refine_ls_wR_factor_ref 0.0920
_reflns_number_gt 3655
_reflns_number_total 4613
_reflns_threshold_expression I>2\s(I)
_cod_data_source_file ic3007519_si_002.cif
_cod_data_source_block YAM-KA84-shelxl
_cod_original_sg_symbol_H-M 'P 21/n'
_cod_database_code 4333515

loop_
_symmetry_equiv_pos_as_xyz
'x, y, z'
'-x+1/2, y+1/2, -z+1/2'
'-x, -y, -z'
'x-1/2, -y-1/2, z-1/2'

loop_
_atom_site_label
_atom_site_type_symbol
_atom_site_fract_x
_atom_site_fract_y
_atom_site_fract_z
_atom_site_U_iso_or_equiv
_atom_site_adp_type
_atom_site_occupancy
_atom_site_symmetry_multiplicity
_atom_site_calc_flag
_atom_site_refinement_flags
Au1 Au 0.26592(3) 0.446559(11) 0.376719(19) 0.04696(11) Uani 1 1 d .
O1 O 0.6083(5) 0.2185(2) 0.0448(4) 0.0658(14) Uani 1 1 d .
O2 O 0.3793(5) 0.21353(19) -0.1260(3) 0.0530(11) Uani 1 1 d .
O3 O 0.1079(5) 0.2679(2) -0.1341(3) 0.0550(12) Uani 1 1 d .
N1 N 0.2369(6) 0.5012(2) 0.4890(4) 0.0464(13) Uani 1 1 d .
C1 C 0.2919(7) 0.3919(3) 0.2646(5) 0.0503(16) Uani 1 1 d .
C2 C 0.3005(7) 0.3600(3) 0.2002(5) 0.0483(16) Uani 1 1 d .
C3 C 0.3192(8) 0.3200(3) 0.1176(5) 0.0452(15) Uani 1 1 d .
C4 C 0.4572(8) 0.2885(3) 0.1241(5) 0.0493(16) Uani 1 1 d .
H4 H 0.5358 0.2914 0.1823 0.059 Uiso 1 1 calc R
C5 C 0.4781(7) 0.2524(3) 0.0430(5) 0.0443(15) Uani 1 1 d .
C6 C 0.3630(7) 0.2488(3) -0.0448(5) 0.0424(15) Uani 1 1 d .
C7 C 0.2204(7) 0.2777(3) -0.0472(5) 0.0443(15) Uani 1 1 d .
C8 C 0.1992(8) 0.3132(3) 0.0319(5) 0.0483(16) Uani 1 1 d .
H8 H 0.1045 0.3329 0.0286 0.058 Uiso 1 1 calc R
C9 C 0.7377(8) 0.2247(4) 0.1274(5) 0.072(2) Uani 1 1 d .
H9A H 0.7808 0.2623 0.1261 0.086 Uiso 1 1 calc R
H9B H 0.8177 0.1971 0.1202 0.086 Uiso 1 1 calc R
H9C H 0.7020 0.2187 0.1918 0.086 Uiso 1 1 calc R
C10 C 0.5153(9) 0.2247(4) -0.1737(6) 0.078(3) Uani 1 1 d .
H10A H 0.5148 0.2639 -0.1943 0.094 Uiso 1 1 calc R
H10B H 0.5115 0.2008 -0.2332 0.094 Uiso 1 1 calc R
H10C H 0.6101 0.2169 -0.1253 0.094 Uiso 1 1 calc R
C11 C -0.0499(8) 0.2841(4) -0.1309(6) 0.065(2) Uani 1 1 d .
H11A H -0.0833 0.2670 -0.0721 0.078 Uiso 1 1 calc R
H11B H -0.1175 0.2716 -0.1928 0.078 Uiso 1 1 calc R
H11C H -0.0558 0.3248 -0.1257 0.078 Uiso 1 1 calc R
C12 C 0.1056(8) 0.5009(3) 0.2910(5) 0.0559(18) Uani 1 1 d .
C13 C 0.0409(9) 0.5018(4) 0.1866(6) 0.065(2) Uani 1 1 d .
H13 H 0.0716 0.4741 0.1435 0.078 Uiso 1 1 calc R
C14 C -0.0668(12) 0.5423(4) 0.1454(7) 0.079(3) Uani 1 1 d .
H14 H -0.1087 0.5413 0.0753 0.095 Uiso 1 1 calc R
C15 C -0.1136(10) 0.5840(4) 0.2057(8) 0.082(3) Uani 1 1 d .
H15 H -0.1893 0.6105 0.1773 0.098 Uiso 1 1 calc R
C16 C -0.0473(9) 0.5866(3) 0.3104(6) 0.064(2) Uani 1 1 d .
H16 H -0.0746 0.6159 0.3516 0.077 Uiso 1 1 calc R
C17 C 0.0600(8) 0.5448(3) 0.3523(6) 0.0542(18) Uani 1 1 d .
C18 C 0.1359(8) 0.5448(3) 0.4618(5) 0.0505(17) Uani 1 1 d .
C19 C 0.1159(9) 0.5839(3) 0.5403(6) 0.0591(19) Uani 1 1 d .
H19 H 0.0448 0.6139 0.5264 0.071 Uiso 1 1 calc R
C20 C 0.2021(10) 0.5767(3) 0.6362(6) 0.064(2) Uani 1 1 d .
H20 H 0.1922 0.6032 0.6872 0.077 Uiso 1 1 calc R
C21 C 0.3048(9) 0.5310(3) 0.6605(5) 0.0554(18) Uani 1 1 d .
H21 H 0.3617 0.5265 0.7269 0.066 Uiso 1 1 calc R
C22 C 0.3205(8) 0.4925(3) 0.5844(5) 0.0484(16) Uani 1 1 d .
C23 C 0.4202(8) 0.4414(3) 0.5905(5) 0.0507(17) Uani 1 1 d .
C24 C 0.5163(9) 0.4247(3) 0.6801(6) 0.0572(18) Uani 1 1 d .
H24 H 0.5179 0.4461 0.7398 0.069 Uiso 1 1 calc R
C25 C 0.6104(9) 0.3770(4) 0.6834(6) 0.067(2) Uani 1 1 d .
H25 H 0.6725 0.3655 0.7451 0.080 Uiso 1 1 calc R
C26 C 0.6111(8) 0.3465(3) 0.5937(6) 0.066(2) Uani 1 1 d .
H26 H 0.6758 0.3146 0.5952 0.079 Uiso 1 1 calc R
C27 C 0.5170(8) 0.3625(3) 0.5017(6) 0.0578(18) Uani 1 1 d .
H27 H 0.5193 0.3416 0.4420 0.069 Uiso 1 1 calc R
C28 C 0.4184(8) 0.4102(3) 0.4987(5) 0.0489(16) Uani 1 1 d .
C29 C 0.546(2) 0.4782(5) -0.0256(10) 0.193(7) Uiso 1 1 d D
H29A H 0.4803 0.4663 -0.0898 0.231 Uiso 1 1 calc R
H29B H 0.6389 0.4966 -0.0428 0.231 Uiso 1 1 calc R
C30 C 0.598(2) 0.4255(6) 0.0377(14) 0.222(8) Uiso 1 1 d D
H30A H 0.6247 0.4372 0.1093 0.266 Uiso 1 1 calc R
H30B H 0.5072 0.4004 0.0324 0.266 Uiso 1 1 calc R
C31 C 0.7335(16) 0.3913(6) 0.0128(12) 0.176(6) Uiso 1 1 d D
H31A H 0.6938 0.3606 -0.0326 0.211 Uiso 1 1 calc R
H31B H 0.7936 0.3761 0.0753 0.211 Uiso 1 1 calc R
H31C H 0.8002 0.4153 -0.0204 0.211 Uiso 1 1 calc R

loop_
_atom_site_aniso_label
_atom_site_aniso_U_11
_atom_site_aniso_U_22
_atom_site_aniso_U_33
_atom_site_aniso_U_23
_atom_site_aniso_U_13
_atom_site_aniso_U_12
Au1 0.04976(17) 0.04775(17) 0.04617(16) -0.01231(12) 0.01613(11) -0.01304(12)
O1 0.053(3) 0.089(4) 0.052(3) -0.010(3) -0.001(2) 0.028(3)
O2 0.058(3) 0.053(3) 0.049(3) -0.010(2) 0.013(2) 0.005(2)
O3 0.047(3) 0.070(3) 0.046(3) -0.011(2) 0.002(2) 0.007(2)
N1 0.049(3) 0.043(3) 0.050(3) -0.012(3) 0.016(3) -0.014(3)
C1 0.045(4) 0.050(4) 0.055(4) -0.009(3) 0.008(3) -0.011(3)
C2 0.045(4) 0.052(4) 0.049(4) -0.004(3) 0.011(3) -0.004(3)
C3 0.051(4) 0.043(4) 0.043(4) -0.001(3) 0.014(3) -0.003(3)
C4 0.050(4) 0.056(4) 0.040(3) -0.005(3) 0.002(3) -0.004(3)
C5 0.046(4) 0.045(4) 0.043(3) 0.002(3) 0.008(3) 0.006(3)
C6 0.050(4) 0.037(3) 0.043(3) -0.001(3) 0.013(3) 0.000(3)
C7 0.045(4) 0.046(4) 0.041(3) -0.002(3) 0.005(3) -0.003(3)
C8 0.049(4) 0.048(4) 0.049(4) -0.006(3) 0.012(3) 0.005(3)
C9 0.051(4) 0.097(7) 0.064(5) 0.002(4) 0.000(4) 0.021(4)
C10 0.067(5) 0.115(7) 0.057(5) -0.012(5) 0.026(4) 0.014(5)
C11 0.043(4) 0.083(6) 0.066(5) -0.012(4) 0.001(3) 0.005(4)
C12 0.063(5) 0.053(4) 0.054(4) -0.007(3) 0.017(4) -0.022(4)
C13 0.069(5) 0.067(5) 0.060(5) -0.004(4) 0.014(4) -0.012(4)
C14 0.095(7) 0.085(7) 0.055(5) 0.006(5) 0.003(5) -0.019(5)
C15 0.072(6) 0.076(6) 0.095(7) 0.021(5) 0.007(5) -0.012(5)
C16 0.075(5) 0.047(5) 0.069(5) 0.002(4) 0.013(4) -0.010(4)
C17 0.050(4) 0.044(4) 0.071(5) 0.002(3) 0.017(4) -0.013(3)
C18 0.054(4) 0.040(4) 0.063(4) -0.005(3) 0.025(3) -0.017(3)
C19 0.067(5) 0.044(4) 0.071(5) -0.006(4) 0.027(4) -0.002(4)
C20 0.089(6) 0.053(4) 0.056(5) -0.015(4) 0.028(4) -0.010(4)
C21 0.070(5) 0.051(4) 0.046(4) -0.004(3) 0.013(4) -0.016(4)
C22 0.054(4) 0.051(4) 0.043(4) -0.010(3) 0.017(3) -0.017(3)
C23 0.049(4) 0.052(4) 0.054(4) -0.009(3) 0.015(3) -0.016(3)
C24 0.058(5) 0.065(5) 0.050(4) -0.005(4) 0.012(4) -0.014(4)
C25 0.057(5) 0.077(6) 0.068(5) 0.003(4) 0.014(4) -0.003(4)
C26 0.049(4) 0.067(5) 0.084(6) 0.003(4) 0.018(4) -0.004(4)
C27 0.053(4) 0.055(5) 0.069(5) -0.009(4) 0.022(4) -0.005(4)
C28 0.048(4) 0.056(4) 0.045(4) -0.003(3) 0.013(3) -0.016(3)

loop_
_atom_type_symbol
_atom_type_description
_atom_type_scat_dispersion_real
_atom_type_scat_dispersion_imag
_atom_type_scat_source
C C 0.0033 0.0016 'International Tables Vol C Tables 4.2.6.8 and 6.1.1.4'
H H 0.0000 0.0000 'International Tables Vol C Tables 4.2.6.8 and 6.1.1.4'
N N 0.0061 0.0033 'International Tables Vol C Tables 4.2.6.8 and 6.1.1.4'
O O 0.0106 0.0060 'International Tables Vol C Tables 4.2.6.8 and 6.1.1.4'
Au Au -2.0133 8.8022 'International Tables Vol C Tables 4.2.6.8 and 6.1.1.4'

loop_
_geom_angle_atom_site_label_1
_geom_angle_atom_site_label_2
_geom_angle_atom_site_label_3
_geom_angle
_geom_angle_site_symmetry_1
_geom_angle_site_symmetry_3
C1 Au1 N1 179.3(2) . .
C1 Au1 C12 98.2(3) . .
N1 Au1 C12 81.4(3) . .
C1 Au1 C28 99.9(3) . .
N1 Au1 C28 80.5(2) . .
C12 Au1 C28 161.9(3) . .
C5 O1 C9 118.8(5) . .
C6 O2 C10 115.3(5) . .
C7 O3 C11 117.8(5) . .
C22 N1 C18 125.1(6) . .
C22 N1 Au1 118.4(4) . .
C18 N1 Au1 116.5(4) . .
C2 C1 Au1 177.2(6) . .
C1 C2 C3 177.3(7) . .
C4 C3 C8 119.4(6) . .
C4 C3 C2 119.9(6) . .
C8 C3 C2 120.6(6) . .
C3 C4 C5 119.8(6) . .
C3 C4 H4 120.1 . .
C5 C4 H4 120.1 . .
O1 C5 C6 116.2(5) . .
O1 C5 C4 123.5(6) . .
C6 C5 C4 120.3(6) . .
O2 C6 C5 121.9(5) . .
O2 C6 C7 118.8(6) . .
C5 C6 C7 119.0(5) . .
C8 C7 O3 124.3(6) . .
C8 C7 C6 120.7(6) . .
O3 C7 C6 115.0(5) . .
C7 C8 C3 120.4(6) . .
C7 C8 H8 119.8 . .
C3 C8 H8 119.8 . .
O1 C9 H9A 109.5 . .
O1 C9 H9B 109.5 . .
H9A C9 H9B 109.5 . .
O1 C9 H9C 109.5 . .
H9A C9 H9C 109.5 . .
H9B C9 H9C 109.5 . .
O2 C10 H10A 109.5 . .
O2 C10 H10B 109.5 . .
H10A C10 H10B 109.5 . .
O2 C10 H10C 109.5 . .
H10A C10 H10C 109.5 . .
H10B C10 H10C 109.5 . .
O3 C11 H11A 109.5 . .
O3 C11 H11B 109.5 . .
H11A C11 H11B 109.5 . .
O3 C11 H11C 109.5 . .
H11A C11 H11C 109.5 . .
H11B C11 H11C 109.5 . .
C13 C12 C17 116.9(7) . .
C13 C12 Au1 131.6(6) . .
C17 C12 Au1 111.5(5) . .
C14 C13 C12 121.8(8) . .
C14 C13 H13 119.1 . .
C12 C13 H13 119.1 . .
C15 C14 C13 121.0(8) . .
C15 C14 H14 119.5 . .
C13 C14 H14 119.5 . .
C14 C15 C16 119.6(9) . .
C14 C15 H15 120.2 . .
C16 C15 H15 120.2 . .
C17 C16 C15 119.2(8) . .
C17 C16 H16 120.4 . .
C15 C16 H16 120.4 . .
C16 C17 C12 121.4(7) . .
C16 C17 C18 122.5(7) . .
C12 C17 C18 116.1(6) . .
N1 C18 C19 116.9(7) . .
N1 C18 C17 114.5(6) . .
C19 C18 C17 128.6(7) . .
C20 C19 C18 118.8(7) . .
C20 C19 H19 120.6 . .
C18 C19 H19 120.6 . .
C19 C20 C21 122.0(7) . .
C19 C20 H20 119.0 . .
C21 C20 H20 119.0 . .
C22 C21 C20 118.6(7) . .
C22 C21 H21 120.7 . .
C20 C21 H21 120.7 . .
N1 C22 C21 118.4(7) . .
N1 C22 C23 112.7(5) . .
C21 C22 C23 128.9(7) . .
C24 C23 C28 120.2(7) . .
C24 C23 C22 122.5(6) . .
C28 C23 C22 117.2(6) . .
C23 C24 C25 121.4(7) . .
C23 C24 H24 119.3 . .
C25 C24 H24 119.3 . .
C24 C25 C26 119.0(8) . .
C24 C25 H25 120.5 . .
C26 C25 H25 120.5 . .
C25 C26 C27 121.1(8) . .
C25 C26 H26 119.4 . .
C27 C26 H26 119.4 . .
C26 C27 C28 120.0(7) . .
C26 C27 H27 120.0 . .
C28 C27 H27 120.0 . .
C27 C28 C23 118.3(6) . .
C27 C28 Au1 130.5(5) . .
C23 C28 Au1 111.2(5) . .
C30 C29 C29 115.7(12) . 3_665
C30 C29 H29A 108.4 . .
C29 C29 H29A 108.4 3_665 .
C30 C29 H29B 108.4 . .
C29 C29 H29B 108.4 3_665 .
H29A C29 H29B 107.4 . .
C31 C30 C29 118.9(11) . .
C31 C30 H30A 107.6 . .
C29 C30 H30A 107.6 . .
C31 C30 H30B 107.6 . .
C29 C30 H30B 107.6 . .
H30A C30 H30B 107.0 . .
C30 C31 H31A 109.5 . .
C30 C31 H31B 109.5 . .
H31A C31 H31B 109.5 . .
C30 C31 H31C 109.5 . .
H31A C31 H31C 109.5 . .
H31B C31 H31C 109.5 . .

loop_
_geom_bond_atom_site_label_1
_geom_bond_atom_site_label_2
_geom_bond_distance
_geom_bond_site_symmetry_2
Au1 C1 1.998(7) .
Au1 N1 2.005(5) .
Au1 C12 2.061(8) .
Au1 C28 2.070(7) .
O1 C5 1.369(7) .
O1 C9 1.419(8) .
O2 C6 1.379(7) .
O2 C10 1.443(8) .
O3 C7 1.381(7) .
O3 C11 1.414(7) .
N1 C22 1.347(8) .
N1 C18 1.350(8) .
C1 C2 1.142(8) .
C2 C3 1.467(9) .
C3 C4 1.386(9) .
C3 C8 1.397(9) .
C4 C5 1.399(8) .
C4 H4 0.9300 .
C5 C6 1.385(9) .
C6 C7 1.395(8) .
C7 C8 1.371(8) .
C8 H8 0.9300 .
C9 H9A 0.9600 .
C9 H9B 0.9600 .
C9 H9C 0.9600 .
C10 H10A 0.9600 .
C10 H10B 0.9600 .
C10 H10C 0.9600 .
C11 H11A 0.9600 .
C11 H11B 0.9600 .
C11 H11C 0.9600 .
C12 C13 1.389(10) .
C12 C17 1.408(9) .
C13 C14 1.370(11) .
C13 H13 0.9300 .
C14 C15 1.364(12) .
C14 H14 0.9300 .
C15 C16 1.397(12) .
C15 H15 0.9300 .
C16 C17 1.391(10) .
C16 H16 0.9300 .
C17 C18 1.474(10) .
C18 C19 1.414(9) .
C19 C20 1.358(10) .
C19 H19 0.9300 .
C20 C21 1.390(11) .
C20 H20 0.9300 .
C21 C22 1.373(9) .
C21 H21 0.9300 .
C22 C23 1.468(9) .
C23 C24 1.373(10) .
C23 C28 1.410(9) .
C24 C25 1.377(10) .
C24 H24 0.9300 .
C25 C26 1.382(10) .
C25 H25 0.9300 .
C26 C27 1.385(10) .
C26 H26 0.9300 .
C27 C28 1.401(9) .
C27 H27 0.9300 .
C29 C30 1.513(5) .
C29 C29 1.517(10) 3_665
C29 H29A 0.9700 .
C29 H29B 0.9700 .
C30 C31 1.498(9) .
C30 H30A 0.9700 .
C30 H30B 0.9700 .
C31 H31A 0.9600 .
C31 H31B 0.9600 .
C31 H31C 0.9600 .
